data_2016754
loop_
_publ_author_name
'Kozlov, Leonid'
'Goldberg, Israel'

_publ_section_title
;
 Hydrogen-bonding <i>versus</i> \p--\p stacking interactions in
 dipyrido[<i>f</i>,<i>h</i>]quinoxaline-6,7-dicarbonitrile and
 6,7-dicyanodipyrido[<i>f</i>,<i>h</i>]quinoxalin-1-ium chloride
 dihydrate
;
_journal_coeditor_code FA3158
_journal_issue 9
_journal_name_full 'Acta Crystallographica Section C'
_journal_page_first o498
_journal_page_last o501
_journal_paper_doi 10.1107/S0108270108025377
_journal_volume 64
_journal_year 2008
_chemical_formula_iupac 'C16 H7 N6 +, Cl -, 2H2 O'
_chemical_formula_moiety 'C16 H7 N6 +, Cl -, 2(H2 O)'
_chemical_formula_sum 'C16 H11 Cl N6 O2'
_chemical_formula_weight 354.76
_chemical_name_systematic
;
6,7-dicyanodipyrido[f,h]quinoxalin-1-ium chloride dihydrate
;
_space_group_IT_number 14
_symmetry_cell_setting monoclinic
_symmetry_space_group_name_Hall '-P 2ybc'
_symmetry_space_group_name_H-M 'P 1 21/c 1'
_atom_sites_solution_hydrogens geom
_atom_sites_solution_primary direct
_atom_sites_solution_secondary difmap
_audit_creation_method SHELXL-97
_cell_angle_alpha 90.00
_cell_angle_beta 100.452(2)
_cell_angle_gamma 90.00
_cell_formula_units_Z 4
_cell_length_a 13.9417(4)
_cell_length_b 12.0846(4)
_cell_length_c 9.6350(3)
_cell_measurement_reflns_used 3363
_cell_measurement_temperature 110(2)
_cell_measurement_theta_max 28.17
_cell_measurement_theta_min 2.25
_cell_volume 1596.37(9)
_computing_cell_refinement 'DENZO (Otwinowski & Minor, 1997)'
_computing_data_collection 'COLLECT (Nonius, 1999)'
_computing_data_reduction 'DENZO (Otwinowski & Minor, 1997)'
_computing_molecular_graphics
;
ORTEPIII (Burnett & Johnson, 1996) and Mercury (Macrae <i>et al.</i>,
2006)
;
_computing_publication_material 'SHELXL97 (Sheldrick, 2008)'
_computing_structure_refinement 'SHELXL97 (Sheldrick, 2008)'
_computing_structure_solution 'SIR97 (Altomare <i>et al.</i>,  1999)'
_diffrn_ambient_temperature 110(2)
_diffrn_detector_area_resol_mean 12.8
_diffrn_measured_fraction_theta_full 0.998
_diffrn_measured_fraction_theta_max 0.998
_diffrn_measurement_device_type 'Nonius KappaCCD'
_diffrn_measurement_method '1\% \w'
_diffrn_radiation_monochromator graphite
_diffrn_radiation_source 'fine-focus sealed tube'
_diffrn_radiation_type MoK\a
_diffrn_radiation_wavelength 0.71073
_diffrn_reflns_av_R_equivalents 0.0640
_diffrn_reflns_av_sigmaI/netI 0.0538
_diffrn_reflns_limit_h_max 16
_diffrn_reflns_limit_h_min -17
_diffrn_reflns_limit_k_max 0
_diffrn_reflns_limit_k_min -14
_diffrn_reflns_limit_l_max 11
_diffrn_reflns_limit_l_min 0
_diffrn_reflns_number 10352
_diffrn_reflns_theta_full 26.00
_diffrn_reflns_theta_max 26.00
_diffrn_reflns_theta_min 2.25
_diffrn_standards_number 0
_exptl_absorpt_coefficient_mu 0.263
_exptl_absorpt_correction_type none
_exptl_crystal_colour brown
_exptl_crystal_density_diffrn 1.476
_exptl_crystal_density_method 'not measured'
_exptl_crystal_description prism
_exptl_crystal_F_000 728
_exptl_crystal_size_max 0.35
_exptl_crystal_size_mid 0.20
_exptl_crystal_size_min 0.15
_refine_diff_density_max 0.317
_refine_diff_density_min -0.318
_refine_ls_extinction_method none
_refine_ls_goodness_of_fit_ref 1.033
_refine_ls_hydrogen_treatment constr
_refine_ls_matrix_type full
_refine_ls_number_parameters 226
_refine_ls_number_reflns 3123
_refine_ls_number_restraints 0
_refine_ls_restrained_S_all 1.033
_refine_ls_R_factor_all 0.0772
_refine_ls_R_factor_gt 0.0518
_refine_ls_shift/su_max 0.000
_refine_ls_shift/su_mean 0.000
_refine_ls_structure_factor_coef Fsqd
_refine_ls_weighting_details 'calc w=1/[\s^2^(Fo^2^)+(0.0452P)^2^+1.1734P] where P=(Fo^2^+2Fc^2^)/3'
_refine_ls_weighting_scheme calc
_refine_ls_wR_factor_gt 0.1043
_refine_ls_wR_factor_ref 0.1146
_reflns_number_gt 2381
_reflns_number_total 3123
_reflns_threshold_expression I>2\s(I)
_cod_data_source_file fa3158.cif
_cod_data_source_block II
_cod_original_sg_symbol_H-M 'P 21/c'
_cod_database_code 2016754
_cod_database_fobs_code 2016754

loop_
_symmetry_equiv_pos_as_xyz
'x, y, z'
'-x, y+1/2, -z+1/2'
'-x, -y, -z'
'x, -y-1/2, z-1/2'

loop_
_atom_site_type_symbol
_atom_site_label
_atom_site_fract_x
_atom_site_fract_y
_atom_site_fract_z
_atom_site_U_iso_or_equiv
_atom_site_adp_type
_atom_site_calc_flag
_atom_site_refinement_flags
_atom_site_occupancy
N N1 0.75973(14) -0.33233(16) 0.7918(2) 0.0221(4) Uani d . 1
C C2 0.70713(17) -0.40347(19) 0.7032(3) 0.0241(5) Uani d . 1
H H2 0.7138 -0.4801 0.7246 0.029 Uiso calc R 1
C C3 0.64304(17) -0.37227(19) 0.5812(3) 0.0241(5) Uani d . 1
H H3 0.6065 -0.4264 0.5225 0.029 Uiso calc R 1
C C4 0.63348(17) -0.26156(19) 0.5468(3) 0.0227(5) Uani d . 1
H H4 0.5907 -0.2380 0.4639 0.027 Uiso calc R 1
C C5 0.68847(16) -0.18459(18) 0.6371(2) 0.0196(5) Uani d . 1
C C6 0.68205(16) -0.06605(19) 0.6108(2) 0.0199(5) Uani d . 1
C C7 0.73486(16) 0.00940(19) 0.7081(2) 0.0204(5) Uani d . 1
C C8 0.79683(16) -0.03143(19) 0.8362(2) 0.0208(5) Uani d . 1
C C9 0.84669(16) 0.0393(2) 0.9396(2) 0.0232(5) Uani d . 1
H H9 0.8428 0.1173 0.9267 0.028 Uiso calc R 1
C C10 0.90165(17) -0.0048(2) 1.0605(3) 0.0258(5) Uani d . 1
H H10 0.9342 0.0425 1.1328 0.031 Uiso calc R 1
C C11 0.90891(16) -0.1190(2) 1.0755(2) 0.0244(5) Uani d . 1
H H11 0.9474 -0.1501 1.1578 0.029 Uiso calc R 1
N N12 0.86187(13) -0.18547(16) 0.9746(2) 0.0215(4) Uani d . 1
H H12 0.8671 -0.2630 0.9916 0.026 Uiso d R 1
C C13 0.74986(16) -0.22408(19) 0.7580(2) 0.0201(5) Uani d . 1
C C14 0.80420(16) -0.14550(19) 0.8562(2) 0.0203(5) Uani d . 1
N N15 0.62308(14) -0.03087(16) 0.4928(2) 0.0218(4) Uani d . 1
N N16 0.72888(14) 0.11932(16) 0.6872(2) 0.0225(4) Uani d . 1
C C17 0.61963(17) 0.0777(2) 0.4715(2) 0.0222(5) Uani d . 1
C C18 0.67229(17) 0.15258(19) 0.5684(3) 0.0233(5) Uani d . 1
C C19 0.55883(18) 0.1163(2) 0.3424(3) 0.0264(5) Uani d . 1
C C20 0.66499(18) 0.2700(2) 0.5376(3) 0.0276(6) Uani d . 1
N N21 0.51073(17) 0.1478(2) 0.2413(3) 0.0387(6) Uani d . 1
N N22 0.65543(18) 0.36158(19) 0.5067(3) 0.0389(6) Uani d . 1
Cl Cl23 0.85399(4) -0.61888(5) 0.89553(6) 0.02914(18) Uani d . 1
O O24 0.91258(12) -0.39233(14) 1.06754(18) 0.0293(4) Uani d . 1
H H24A 0.8906 -0.4428 1.0066 0.035 Uiso d R 1
H H24B 0.9801 -0.3869 1.0743 0.035 Uiso d R 1
O O25 0.95440(14) -0.74483(16) 1.1736(2) 0.0370(5) Uani d . 1
H H25A 0.9169 -0.7620 1.2406 0.044 Uiso d R 1
H H25B 0.9127 -0.7035 1.1041 0.044 Uiso d R 1

loop_
_atom_site_aniso_label
_atom_site_aniso_U_11
_atom_site_aniso_U_22
_atom_site_aniso_U_33
_atom_site_aniso_U_12
_atom_site_aniso_U_13
_atom_site_aniso_U_23
N1 0.0276(10) 0.0170(10) 0.0219(10) 0.0004(8) 0.0051(9) 0.0020(8)
C2 0.0291(12) 0.0176(12) 0.0265(13) -0.0023(10) 0.0076(11) -0.0013(10)
C3 0.0268(12) 0.0196(12) 0.0263(13) -0.0029(10) 0.0058(10) -0.0033(10)
C4 0.0238(12) 0.0234(13) 0.0208(12) 0.0011(10) 0.0036(10) -0.0025(10)
C5 0.0208(11) 0.0178(12) 0.0210(12) 0.0008(9) 0.0056(10) -0.0007(10)
C6 0.0204(11) 0.0192(12) 0.0213(12) -0.0005(9) 0.0070(10) -0.0007(10)
C7 0.0231(11) 0.0174(12) 0.0219(12) 0.0003(9) 0.0078(10) -0.0012(10)
C8 0.0216(11) 0.0213(12) 0.0206(12) -0.0021(9) 0.0071(10) -0.0021(10)
C9 0.0237(12) 0.0211(12) 0.0257(13) -0.0028(10) 0.0069(10) -0.0043(10)
C10 0.0258(12) 0.0286(14) 0.0229(12) -0.0037(11) 0.0042(10) -0.0063(11)
C11 0.0213(11) 0.0307(14) 0.0211(12) 0.0000(10) 0.0037(10) 0.0000(11)
N12 0.0230(10) 0.0202(11) 0.0206(10) 0.0006(8) 0.0020(8) 0.0006(8)
C13 0.0203(11) 0.0191(12) 0.0225(12) -0.0009(9) 0.0083(10) 0.0001(10)
C14 0.0208(11) 0.0208(12) 0.0199(11) 0.0006(9) 0.0059(10) -0.0006(10)
N15 0.0232(10) 0.0208(10) 0.0217(10) 0.0020(8) 0.0051(8) 0.0011(8)
N16 0.0270(10) 0.0188(10) 0.0226(10) -0.0014(8) 0.0070(9) 0.0003(8)
C17 0.0228(12) 0.0223(12) 0.0226(12) 0.0031(10) 0.0067(10) 0.0032(10)
C18 0.0268(12) 0.0188(12) 0.0266(13) 0.0003(10) 0.0110(11) 0.0006(10)
C19 0.0283(13) 0.0232(13) 0.0283(14) 0.0038(11) 0.0071(11) 0.0016(11)
C20 0.0304(13) 0.0231(14) 0.0306(14) 0.0002(11) 0.0086(11) 0.0019(11)
N21 0.0368(13) 0.0443(15) 0.0352(13) 0.0105(11) 0.0074(11) 0.0076(12)
N22 0.0471(14) 0.0248(13) 0.0474(15) 0.0028(10) 0.0152(12) 0.0024(11)
Cl23 0.0321(3) 0.0287(3) 0.0262(3) 0.0032(3) 0.0041(2) 0.0021(3)
O24 0.0280(9) 0.0274(10) 0.0324(10) 0.0003(7) 0.0054(8) -0.0040(8)
O25 0.0391(11) 0.0394(11) 0.0307(10) -0.0021(9) 0.0018(9) 0.0077(8)

loop_
_atom_type_symbol
_atom_type_description
_atom_type_scat_dispersion_real
_atom_type_scat_dispersion_imag
_atom_type_scat_source
C C 0.0033 0.0016 'International Tables Vol C Tables 4.2.6.8 and 6.1.1.4'
H H 0.0000 0.0000 'International Tables Vol C Tables 4.2.6.8 and 6.1.1.4'
N N 0.0061 0.0033 'International Tables Vol C Tables 4.2.6.8 and 6.1.1.4'
Cl Cl 0.1484 0.1585 'International Tables Vol C Tables 4.2.6.8 and 6.1.1.4'
O O 0.0106 0.0060 'International Tables Vol C Tables 4.2.6.8 and 6.1.1.4'

loop_
_geom_angle_atom_site_label_1
_geom_angle_atom_site_label_2
_geom_angle_atom_site_label_3
_geom_angle
C2 N1 C13 116.8(2)
N1 C2 C3 124.0(2)
N1 C2 H2 118.0
C3 C2 H2 118.0
C4 C3 C2 119.0(2)
C4 C3 H3 120.5
C2 C3 H3 120.5
C3 C4 C5 118.4(2)
C3 C4 H4 120.8
C5 C4 H4 120.8
C13 C5 C4 118.3(2)
C13 C5 C6 119.4(2)
C4 C5 C6 122.4(2)
N15 C6 C7 121.4(2)
N15 C6 C5 117.8(2)
C7 C6 C5 120.7(2)
N16 C7 C6 121.8(2)
N16 C7 C8 118.2(2)
C6 C7 C8 120.0(2)
C14 C8 C9 119.5(2)
C14 C8 C7 118.0(2)
C9 C8 C7 122.5(2)
C10 C9 C8 119.6(2)
C10 C9 H9 120.2
C8 C9 H9 120.2
C9 C10 C11 119.4(2)
C9 C10 H10 120.3
C11 C10 H10 120.3
N12 C11 C10 120.2(2)
N12 C11 H11 119.9
C10 C11 H11 119.9
C11 N12 C14 122.3(2)
C11 N12 H12 116.9
C14 N12 H12 120.7
N1 C13 C5 123.5(2)
N1 C13 C14 117.3(2)
C5 C13 C14 119.2(2)
N12 C14 C8 119.0(2)
N12 C14 C13 118.2(2)
C8 C14 C13 122.7(2)
C17 N15 C6 116.3(2)
C18 N16 C7 116.0(2)
N15 C17 C18 122.2(2)
N15 C17 C19 116.8(2)
C18 C17 C19 121.1(2)
N16 C18 C17 122.3(2)
N16 C18 C20 118.8(2)
C17 C18 C20 119.0(2)
N21 C19 C17 179.3(3)
N22 C20 C18 176.2(3)
H24A O24 H24B 109.0
H25A O25 H25B 105.1

loop_
_geom_bond_atom_site_label_1
_geom_bond_atom_site_label_2
_geom_bond_distance
N1 C2 1.334(3)
N1 C13 1.349(3)
C2 C3 1.394(3)
C2 H2 0.9500
C3 C4 1.379(3)
C3 H3 0.9500
C4 C5 1.403(3)
C4 H4 0.9500
C5 C13 1.398(3)
C5 C6 1.455(3)
C6 N15 1.345(3)
C6 C7 1.415(3)
C7 N16 1.344(3)
C7 C8 1.458(3)
C8 C14 1.393(3)
C8 C9 1.399(3)
C9 C10 1.380(3)
C9 H9 0.9500
C10 C11 1.390(4)
C10 H10 0.9500
C11 N12 1.338(3)
C11 H11 0.9500
N12 C14 1.360(3)
N12 H12 0.9515
C13 C14 1.453(3)
N15 C17 1.328(3)
N16 C18 1.329(3)
C17 C18 1.408(3)
C17 C19 1.449(4)
C18 C20 1.449(3)
C19 N21 1.143(3)
C20 N22 1.148(3)
O24 H24A 0.8639
O24 H24B 0.9335
O25 H25A 0.9245
O25 H25B 0.9461

loop_
_geom_hbond_atom_site_label_D
_geom_hbond_atom_site_label_H
_geom_hbond_atom_site_label_A
_geom_hbond_site_symmetry_A
_geom_hbond_distance_DH
_geom_hbond_distance_HA
_geom_hbond_distance_DA
_geom_hbond_angle_DHA
N12 H12 O24 . 0.95 1.79 2.706(3) 160
O24 H24A Cl23 . 0.86 2.39 3.2277(18) 162
O24 H24B Cl23 3_747 0.93 2.28 3.2119(18) 176
O25 H25A Cl23 4_546 0.92 2.36 3.2140(19) 154
O25 H25B Cl23 . 0.95 2.27 3.177(2) 160

loop_
_cod_related_entry_id
_cod_related_entry_database
_cod_related_entry_code
1 ChemSpider 30654122
